data_1503546
loop_
_publ_author_name
'Wu, Biao'
'Jia, Chuandong'
'Wang, Xiaolei'
'Li, Shaoguang'
'Huang, Xiaojuan'
'Yang, Xiao-Juan'

_publ_section_title
;
 Chloride coordination by oligoureas: from mononuclear crescents to
 dinuclear foldamers.
;
_journal_issue 3
_journal_name_full 'Organic letters'
_journal_page_first 684
_journal_page_last 687
_journal_paper_doi 10.1021/ol2031153
_journal_volume 14
_journal_year 2012
_chemical_formula_sum 'C66 H100 Cl2 N12 O8'
_chemical_formula_weight 1260.48
_chemical_name_systematic
; 
 ? 
;
_space_group_IT_number 9
_symmetry_cell_setting monoclinic
_symmetry_space_group_name_Hall 'C -2yc'
_symmetry_space_group_name_H-M 'C 1 c 1'
_atom_sites_solution_hydrogens geom
_atom_sites_solution_primary direct
_atom_sites_solution_secondary difmap
_audit_creation_method SHELXL-97
_cell_angle_alpha 90.00
_cell_angle_beta 90.145(2)
_cell_angle_gamma 90.00
_cell_formula_units_Z 4
_cell_length_a 19.8924(18)
_cell_length_b 18.5940(18)
_cell_length_c 18.4455(18)
_cell_measurement_reflns_used 9922
_cell_measurement_temperature 150(2)
_cell_measurement_theta_max 25.13
_cell_measurement_theta_min 2.20
_cell_volume 6822.6(11)
_computing_cell_refinement 'Bruker SAINT'
_computing_data_collection 'Bruker APEX2'
_computing_data_reduction 'Bruker SAINT'
_computing_molecular_graphics 'Bruker SHELXTL'
_computing_publication_material 'Bruker SHELXTL'
_computing_structure_refinement 'SHELXL-97 (Sheldrick, 2008)'
_computing_structure_solution 'SHELXS-97 (Sheldrick, 2008)'
_diffrn_ambient_temperature 150(2)
_diffrn_measured_fraction_theta_full 0.987
_diffrn_measured_fraction_theta_max 0.987
_diffrn_measurement_device_type 'Bruker APEX-II CCD'
_diffrn_measurement_method '\f and \w scans'
_diffrn_radiation_monochromator graphite
_diffrn_radiation_source 'fine-focus sealed tube'
_diffrn_radiation_type MoK\a
_diffrn_radiation_wavelength 0.71073
_diffrn_reflns_av_R_equivalents 0.0547
_diffrn_reflns_av_sigmaI/netI 0.0666
_diffrn_reflns_limit_h_max 23
_diffrn_reflns_limit_h_min -23
_diffrn_reflns_limit_k_max 19
_diffrn_reflns_limit_k_min -22
_diffrn_reflns_limit_l_max 21
_diffrn_reflns_limit_l_min -21
_diffrn_reflns_number 17434
_diffrn_reflns_theta_full 24.96
_diffrn_reflns_theta_max 24.96
_diffrn_reflns_theta_min 1.50
_exptl_absorpt_coefficient_mu 0.157
_exptl_absorpt_correction_T_max 0.9400
_exptl_absorpt_correction_T_min 0.9328
_exptl_absorpt_correction_type multi-scan
_exptl_absorpt_process_details SADABS
_exptl_crystal_colour Yellow
_exptl_crystal_density_diffrn 1.227
_exptl_crystal_density_method 'not measured'
_exptl_crystal_description block
_exptl_crystal_F_000 2712
_exptl_crystal_size_max 0.45
_exptl_crystal_size_mid 0.42
_exptl_crystal_size_min 0.40
_refine_diff_density_max 0.744
_refine_diff_density_min -0.635
_refine_diff_density_rms 0.101
_refine_ls_abs_structure_details 'Flack H D (1983), Acta Cryst. A39, 876-881'
_refine_ls_abs_structure_Flack -0.41(8)
_refine_ls_extinction_method none
_refine_ls_goodness_of_fit_ref 1.097
_refine_ls_hydrogen_treatment constr
_refine_ls_matrix_type full
_refine_ls_number_parameters 852
_refine_ls_number_reflns 10856
_refine_ls_number_restraints 423
_refine_ls_restrained_S_all 1.078
_refine_ls_R_factor_all 0.0906
_refine_ls_R_factor_gt 0.0817
_refine_ls_shift/su_max 0.001
_refine_ls_shift/su_mean 0.000
_refine_ls_structure_factor_coef Fsqd
_refine_ls_weighting_details 'calc w=1/[\s^2^(Fo^2^)+(0.1835P)^2^+6.4992P] where P=(Fo^2^+2Fc^2^)/3'
_refine_ls_weighting_scheme calc
_refine_ls_wR_factor_gt 0.2391
_refine_ls_wR_factor_ref 0.2592
_reflns_number_gt 9631
_reflns_number_total 10856
_reflns_threshold_expression >2sigma(I)
_cod_data_source_file ol2031153_si_002.cif
_cod_data_source_block L4uCl2
_cod_depositor_comments
;
The following automatic conversions were performed:

'_symmetry_cell_setting' value 'Monoclinic' changed to 'monoclinic'
according to /home/saulius/struct/CIF-dictionaries/cif_core.dic
dictionary named 'cif_core.dic' version 2.4.1 from
2010-06-29.

'_exptl_absorpt_correction_type' value 'Multi-scan'
changed to 'multi-scan' according to
/home/saulius/struct/CIF-dictionaries/cif_core.dic dictionary named
'cif_core.dic' version 2.4.1 from 2010-06-29.

Automatic conversion script
Id: cif_fix_values 1715 2011-07-08 13:25:40Z adriana 
;
_cod_original_sg_symbol_H-M Cc
_cod_database_code 1503546

loop_
_symmetry_equiv_pos_as_xyz
'x, y, z'
'x, -y, z+1/2'
'x+1/2, y+1/2, z'
'x+1/2, -y+1/2, z+1/2'

loop_
_atom_site_label
_atom_site_type_symbol
_atom_site_fract_x
_atom_site_fract_y
_atom_site_fract_z
_atom_site_U_iso_or_equiv
_atom_site_adp_type
_atom_site_occupancy
_atom_site_symmetry_multiplicity
_atom_site_calc_flag
_atom_site_refinement_flags
_atom_site_disorder_assembly
_atom_site_disorder_group
Cl1 Cl 0.17177(6) 0.35548(6) 0.71127(6) 0.0346(3) Uani 1 1 d . . .
Cl2 Cl 0.14239(6) 0.16768(7) 0.67170(7) 0.0423(3) Uani 1 1 d . . .
O1 O 0.3784(3) 0.3741(3) 0.2977(4) 0.0758(15) Uani 1 1 d . . .
O2 O 0.4340(3) 0.4141(3) 0.3914(4) 0.0837(17) Uani 1 1 d . . .
O3 O 0.06907(19) 0.3345(2) 0.4587(2) 0.0457(9) Uani 1 1 d . . .
O4 O -0.05388(17) 0.2940(2) 0.80007(19) 0.0397(8) Uani 1 1 d . . .
O5 O 0.25864(19) 0.1793(2) 0.9058(2) 0.0439(9) Uani 1 1 d . . .
O6 O 0.36886(19) 0.2189(3) 0.5571(2) 0.0505(10) Uani 1 1 d . . .
O7 O 0.1279(2) 0.1934(3) 0.2444(2) 0.0562(11) Uani 1 1 d . . .
O8 O 0.2314(2) 0.2130(4) 0.2160(3) 0.0719(15) Uani 1 1 d . . .
N1 N 0.3824(3) 0.3891(3) 0.3631(4) 0.0628(16) Uani 1 1 d . . .
N2 N 0.1567(2) 0.3471(2) 0.5392(2) 0.0391(9) Uani 1 1 d . . .
H2 H 0.1657 0.3488 0.5859 0.047 Uiso 1 1 calc R . .
N3 N 0.0533(2) 0.3179(3) 0.5804(2) 0.0384(9) Uani 1 1 d . . .
H3 H 0.0752 0.3144 0.6218 0.046 Uiso 1 1 calc R . .
N4 N -0.0007(2) 0.2494(2) 0.6991(2) 0.0372(9) Uani 1 1 d . . .
H4 H 0.0340 0.2240 0.6845 0.045 Uiso 1 1 calc R . .
N5 N 0.0444(2) 0.2310(2) 0.8118(2) 0.0365(9) Uani 1 1 d . . .
H5 H 0.0742 0.2064 0.7868 0.044 Uiso 1 1 calc R . .
N6 N 0.1726(2) 0.2451(2) 0.8565(2) 0.0386(9) Uani 1 1 d . . .
H6 H 0.1610 0.2701 0.8180 0.046 Uiso 1 1 calc R . .
N7 N 0.2710(2) 0.2367(2) 0.7966(2) 0.0389(10) Uani 1 1 d . . .
H7 H 0.2479 0.2568 0.7613 0.047 Uiso 1 1 calc R . .
N8 N 0.3121(2) 0.1989(3) 0.6631(2) 0.0408(10) Uani 1 1 d . . .
H8 H 0.2723 0.1875 0.6806 0.049 Uiso 1 1 calc R . .
N9 N 0.2582(2) 0.1839(3) 0.5544(3) 0.0423(10) Uani 1 1 d . . .
H9 H 0.2247 0.1712 0.5828 0.051 Uiso 1 1 calc R . .
N10 N 0.1880(3) 0.1987(3) 0.2614(3) 0.0503(12) Uani 1 1 d . . .
N11 N 0.0145(3) 0.5037(2) 0.2831(3) 0.0479(11) Uani 1 1 d . . .
N12 N 0.5142(3) 0.4875(2) 0.6731(3) 0.0559(13) Uani 1 1 d . A .
C1 C 0.3230(3) 0.3785(3) 0.4083(4) 0.0491(13) Uani 1 1 d U . .
C2 C 0.2613(3) 0.3680(3) 0.3746(3) 0.0491(13) Uani 1 1 d U . .
H2A H 0.2580 0.3672 0.3232 0.059 Uiso 1 1 calc R . .
C3 C 0.2052(3) 0.3587(3) 0.4169(3) 0.0408(11) Uani 1 1 d U . .
H3A H 0.1626 0.3521 0.3945 0.049 Uiso 1 1 calc R . .
C4 C 0.2101(3) 0.3587(3) 0.4924(3) 0.0376(11) Uani 1 1 d U . .
C5 C 0.2745(3) 0.3687(3) 0.5249(4) 0.0517(14) Uani 1 1 d U . .
H5A H 0.2790 0.3677 0.5762 0.062 Uiso 1 1 calc R . .
C6 C 0.3300(3) 0.3796(3) 0.4825(4) 0.0531(14) Uani 1 1 d U . .
H6A H 0.3727 0.3880 0.5040 0.064 Uiso 1 1 calc R . .
C7 C 0.0905(2) 0.3331(3) 0.5199(3) 0.0349(10) Uani 1 1 d . . .
C8 C -0.0178(2) 0.3070(3) 0.5822(3) 0.0353(10) Uani 1 1 d U . .
C9 C -0.0600(3) 0.3295(3) 0.5282(3) 0.0399(11) Uani 1 1 d U . .
H9A H -0.0420 0.3509 0.4857 0.048 Uiso 1 1 calc R . .
C10 C -0.1291(3) 0.3211(4) 0.5353(3) 0.0484(13) Uani 1 1 d U . .
H10 H -0.1581 0.3367 0.4974 0.058 Uiso 1 1 calc R . .
C11 C -0.1560(3) 0.2903(4) 0.5970(3) 0.0501(14) Uani 1 1 d U . .
H11 H -0.2034 0.2851 0.6016 0.060 Uiso 1 1 calc R . .
C12 C -0.1140(3) 0.2671(3) 0.6522(3) 0.0448(12) Uani 1 1 d U . .
H12 H -0.1326 0.2458 0.6945 0.054 Uiso 1 1 calc R . .
C13 C -0.0448(2) 0.2748(3) 0.6461(3) 0.0351(10) Uani 1 1 d U . .
C14 C -0.0072(2) 0.2611(3) 0.7734(3) 0.0332(10) Uani 1 1 d . . .
C15 C 0.0551(2) 0.2350(3) 0.8871(3) 0.0354(10) Uani 1 1 d U . .
C16 C 0.0053(3) 0.2356(3) 0.9377(3) 0.0402(11) Uani 1 1 d U . .
H16 H -0.0403 0.2366 0.9222 0.048 Uiso 1 1 calc R . .
C17 C 0.0197(3) 0.2349(3) 1.0116(3) 0.0439(12) Uani 1 1 d U . .
H17 H -0.0157 0.2355 1.0460 0.053 Uiso 1 1 calc R . .
C18 C 0.0867(3) 0.2334(3) 1.0346(3) 0.0458(12) Uani 1 1 d U . .
H18 H 0.0970 0.2311 1.0849 0.055 Uiso 1 1 calc R . .
C19 C 0.1375(3) 0.2354(3) 0.9843(3) 0.0394(11) Uani 1 1 d U . .
H19 H 0.1830 0.2355 1.0003 0.047 Uiso 1 1 calc R . .
C20 C 0.1238(2) 0.2372(3) 0.9110(3) 0.0349(10) Uani 1 1 d U . .
C21 C 0.2368(2) 0.2174(3) 0.8576(3) 0.0354(10) Uani 1 1 d . . .
C22 C 0.3406(3) 0.2269(3) 0.7859(3) 0.0413(11) Uani 1 1 d U . .
C23 C 0.3879(3) 0.2341(3) 0.8401(3) 0.0451(13) Uani 1 1 d U . .
H23 H 0.3733 0.2409 0.8886 0.054 Uiso 1 1 calc R . .
C24 C 0.4558(3) 0.2318(3) 0.8257(4) 0.0491(13) Uani 1 1 d U . .
H24 H 0.4874 0.2361 0.8642 0.059 Uiso 1 1 calc R . .
C25 C 0.4781(3) 0.2231(3) 0.7540(3) 0.0430(12) Uani 1 1 d U . .
H25 H 0.5247 0.2249 0.7432 0.052 Uiso 1 1 calc R . .
C26 C 0.4314(3) 0.2118(3) 0.6991(3) 0.0455(13) Uani 1 1 d U . .
H26 H 0.4466 0.2038 0.6510 0.055 Uiso 1 1 calc R . .
C27 C 0.3634(3) 0.2121(3) 0.7135(3) 0.0378(11) Uani 1 1 d U . .
C28 C 0.3181(3) 0.2020(3) 0.5879(3) 0.0395(11) Uani 1 1 d . . .
C29 C 0.2456(3) 0.1838(3) 0.4802(3) 0.0374(11) Uani 1 1 d U . .
C30 C 0.2939(3) 0.1871(3) 0.4271(3) 0.0412(11) Uani 1 1 d U . .
H30 H 0.3400 0.1864 0.4406 0.049 Uiso 1 1 calc R . .
C31 C 0.2770(3) 0.1912(3) 0.3547(3) 0.0398(11) Uani 1 1 d U . .
H31 H 0.3105 0.1948 0.3183 0.048 Uiso 1 1 calc R . .
C32 C 0.2068(3) 0.1899(3) 0.3364(3) 0.0404(11) Uani 1 1 d U . .
C33 C 0.1593(3) 0.1836(3) 0.3889(3) 0.0442(12) Uani 1 1 d U . .
H33 H 0.1133 0.1813 0.3753 0.053 Uiso 1 1 calc R . .
C34 C 0.1760(3) 0.1803(3) 0.4601(3) 0.0410(11) Uani 1 1 d U . .
H34 H 0.1421 0.1758 0.4960 0.049 Uiso 1 1 calc R . .
C35 C 0.0576(3) 0.4398(3) 0.2608(4) 0.0516(14) Uani 1 1 d U . .
H35A H 0.0643 0.4088 0.3038 0.062 Uiso 1 1 calc R . .
H35B H 0.0323 0.4114 0.2245 0.062 Uiso 1 1 calc R . .
C36 C 0.1258(4) 0.4570(4) 0.2295(4) 0.0641(18) Uani 1 1 d U . .
H36A H 0.1547 0.4780 0.2678 0.077 Uiso 1 1 calc R . .
H36B H 0.1207 0.4931 0.1904 0.077 Uiso 1 1 calc R . .
C37 C 0.1588(4) 0.3899(4) 0.1993(5) 0.0667(19) Uani 1 1 d U . .
H37A H 0.1627 0.3537 0.2385 0.080 Uiso 1 1 calc R . .
H37B H 0.1295 0.3694 0.1610 0.080 Uiso 1 1 calc R . .
C38 C 0.2279(5) 0.4036(5) 0.1679(7) 0.098(3) Uani 1 1 d U . .
H38A H 0.2245 0.4394 0.1291 0.147 Uiso 1 1 calc R . .
H38B H 0.2460 0.3586 0.1482 0.147 Uiso 1 1 calc R . .
H38C H 0.2578 0.4215 0.2060 0.147 Uiso 1 1 calc R . .
C39 C 0.0515(3) 0.5533(3) 0.3343(3) 0.0466(12) Uani 1 1 d U . .
H39A H 0.0207 0.5925 0.3487 0.056 Uiso 1 1 calc R . .
H39B H 0.0894 0.5754 0.3077 0.056 Uiso 1 1 calc R . .
C40 C 0.0794(5) 0.5178(4) 0.4035(5) 0.071(2) Uani 1 1 d U B .
H40A H 0.0419 0.4974 0.4321 0.085 Uiso 1 1 calc R . .
H40B H 0.1100 0.4780 0.3903 0.085 Uiso 1 1 calc R . .
C41 C 0.1170(4) 0.5729(5) 0.4489(6) 0.087(3) Uani 1 1 d U . .
C43 C -0.0489(3) 0.4730(3) 0.3176(3) 0.0469(13) Uani 1 1 d U . .
H43A H -0.0696 0.4389 0.2828 0.056 Uiso 1 1 calc R . .
H43B H -0.0356 0.4451 0.3610 0.056 Uiso 1 1 calc R . .
C44 C -0.1019(3) 0.5274(3) 0.3400(3) 0.0486(13) Uani 1 1 d U . .
H44A H -0.0859 0.5546 0.3828 0.058 Uiso 1 1 calc R . .
H44B H -0.1096 0.5619 0.3000 0.058 Uiso 1 1 calc R . .
C45 C -0.1673(4) 0.4894(3) 0.3581(4) 0.0572(15) Uani 1 1 d U . .
H45A H -0.1952 0.5216 0.3884 0.069 Uiso 1 1 calc R . .
H45B H -0.1572 0.4458 0.3870 0.069 Uiso 1 1 calc R . .
C46 C -0.2075(4) 0.4676(4) 0.2907(5) 0.0685(18) Uani 1 1 d U . .
H46A H -0.2201 0.5108 0.2634 0.103 Uiso 1 1 calc R . .
H46B H -0.2481 0.4418 0.3055 0.103 Uiso 1 1 calc R . .
H46C H -0.1799 0.4363 0.2601 0.103 Uiso 1 1 calc R . .
C47 C -0.0043(4) 0.5502(3) 0.2175(3) 0.0557(15) Uani 1 1 d U . .
H47A H -0.0278 0.5936 0.2355 0.067 Uiso 1 1 calc R . .
H47B H 0.0379 0.5665 0.1943 0.067 Uiso 1 1 calc R . .
C48 C -0.0480(4) 0.5156(4) 0.1596(4) 0.0688(19) Uani 1 1 d U . .
H48A H -0.0761 0.4784 0.1830 0.083 Uiso 1 1 calc R . .
H48B H -0.0788 0.5528 0.1401 0.083 Uiso 1 1 calc R . .
C49 C -0.0122(5) 0.4817(5) 0.0972(5) 0.083(2) Uani 1 1 d U . .
H49A H 0.0148 0.4405 0.1148 0.100 Uiso 1 1 calc R . .
H49B H 0.0189 0.5171 0.0753 0.100 Uiso 1 1 calc R . .
C50 C -0.0629(6) 0.4558(5) 0.0398(4) 0.093(3) Uani 1 1 d U . .
H50A H -0.0945 0.4220 0.0620 0.139 Uiso 1 1 calc R . .
H50B H -0.0388 0.4317 0.0004 0.139 Uiso 1 1 calc R . .
H50C H -0.0876 0.4971 0.0204 0.139 Uiso 1 1 calc R . .
C51 C 0.5379(4) 0.5287(4) 0.7388(4) 0.0585(16) Uani 1 1 d U . .
H51A H 0.5681 0.5675 0.7218 0.070 Uiso 1 1 calc R . .
H51B H 0.4982 0.5521 0.7609 0.070 Uiso 1 1 calc R . .
C52 C 0.5734(4) 0.4887(4) 0.7966(4) 0.0672(18) Uani 1 1 d U . .
H52A H 0.6111 0.4606 0.7759 0.081 Uiso 1 1 calc R . .
H52B H 0.5423 0.4551 0.8211 0.081 Uiso 1 1 calc R . .
C53 C 0.6008(5) 0.5459(5) 0.8519(5) 0.074(2) Uani 1 1 d U . .
H53A H 0.6305 0.5801 0.8262 0.089 Uiso 1 1 calc R . .
H53B H 0.5626 0.5734 0.8722 0.089 Uiso 1 1 calc R . .
C54 C 0.6384(6) 0.5122(6) 0.9112(5) 0.096(3) Uani 1 1 d U . .
H54A H 0.6105 0.4752 0.9340 0.145 Uiso 1 1 calc R . .
H54B H 0.6503 0.5488 0.9473 0.145 Uiso 1 1 calc R . .
H54C H 0.6794 0.4903 0.8921 0.145 Uiso 1 1 calc R . .
C55 C 0.5702(4) 0.4443(3) 0.6395(3) 0.0576(17) Uani 1 1 d U . .
H55A H 0.5528 0.4210 0.5950 0.069 Uiso 1 1 calc R . .
H55B H 0.5831 0.4056 0.6737 0.069 Uiso 1 1 calc R . .
C56 C 0.6338(4) 0.4869(3) 0.6196(4) 0.0623(17) Uani 1 1 d U . .
H56A H 0.6233 0.5198 0.5790 0.075 Uiso 1 1 calc R . .
H56B H 0.6476 0.5166 0.6617 0.075 Uiso 1 1 calc R . .
C57 C 0.6914(4) 0.4387(4) 0.5982(5) 0.074(2) Uani 1 1 d U . .
H57A H 0.6769 0.4072 0.5579 0.089 Uiso 1 1 calc R . .
H57B H 0.7036 0.4076 0.6398 0.089 Uiso 1 1 calc R . .
C58 C 0.7532(5) 0.4812(5) 0.5747(6) 0.093(3) Uani 1 1 d U . .
H58A H 0.7420 0.5104 0.5322 0.140 Uiso 1 1 calc R . .
H58B H 0.7895 0.4478 0.5624 0.140 Uiso 1 1 calc R . .
H58C H 0.7678 0.5126 0.6144 0.140 Uiso 1 1 calc R . .
C59 C 0.4887(5) 0.5453(4) 0.6197(5) 0.085(3) Uani 1 1 d U . .
C63 C 0.4584(4) 0.4342(4) 0.6921(5) 0.072(2) Uani 1 1 d U . .
C60 C 0.4426(11) 0.5180(10) 0.5666(11) 0.080(5) Uani 0.50 1 d PDU A 1
C61 C 0.4213(16) 0.5821(13) 0.5170(15) 0.105(6) Uani 0.50 1 d PDU A 1
C62 C 0.3833(14) 0.6077(12) 0.5114(12) 0.107(7) Uani 0.50 1 d PU A 1
C42 C 0.1657(10) 0.5507(8) 0.4981(8) 0.073(4) Uani 0.50 1 d PU B 1
C64 C 0.4007(7) 0.4653(6) 0.7478(9) 0.058(3) Uani 0.50 1 d PU A 1
C65 C 0.3470(10) 0.4151(9) 0.7399(16) 0.083(6) Uani 0.50 1 d PU A 1
C42A C 0.1860(9) 0.5747(9) 0.4303(10) 0.073(4) Uani 0.50 1 d PU B 2
C60A C 0.4761(9) 0.5147(9) 0.5352(9) 0.061(3) Uani 0.50 1 d PU A 2
C61A C 0.4560(13) 0.5763(15) 0.4836(12) 0.088(5) Uani 0.50 1 d PU A 2
C62A C 0.4721(15) 0.6272(13) 0.4882(13) 0.105(7) Uani 0.50 1 d PU A 2
C64A C 0.3876(7) 0.4707(8) 0.6917(11) 0.066(4) Uani 0.50 1 d PU A 2
C65A C 0.3507(9) 0.4127(9) 0.7924(16) 0.081(6) Uani 0.50 1 d PU A 2
C66 C 0.3019(8) 0.4350(9) 0.8235(9) 0.132(4) Uani 1 1 d U . .

loop_
_atom_site_aniso_label
_atom_site_aniso_U_11
_atom_site_aniso_U_22
_atom_site_aniso_U_33
_atom_site_aniso_U_23
_atom_site_aniso_U_13
_atom_site_aniso_U_12
Cl1 0.0447(6) 0.0256(5) 0.0335(5) -0.0011(4) -0.0100(4) 0.0026(5)
Cl2 0.0337(6) 0.0378(6) 0.0554(7) -0.0102(5) 0.0114(5) -0.0023(5)
O1 0.079(3) 0.059(3) 0.089(4) 0.009(3) 0.045(3) 0.005(2)
O2 0.052(3) 0.080(4) 0.120(5) 0.024(3) 0.018(3) -0.007(3)
O3 0.0369(19) 0.060(2) 0.040(2) 0.0043(17) -0.0054(16) 0.0008(17)
O4 0.0354(18) 0.043(2) 0.0406(18) -0.0019(16) -0.0035(14) 0.0072(15)
O5 0.0383(19) 0.049(2) 0.044(2) 0.0091(17) -0.0018(16) 0.0062(16)
O6 0.036(2) 0.069(3) 0.046(2) 0.0101(19) 0.0075(16) -0.0062(18)
O7 0.056(3) 0.059(3) 0.053(2) -0.006(2) -0.0065(19) -0.003(2)
O8 0.051(3) 0.118(5) 0.047(2) -0.005(3) 0.012(2) -0.008(3)
N1 0.054(3) 0.038(3) 0.097(5) 0.017(3) 0.029(3) 0.007(2)
N2 0.033(2) 0.046(2) 0.039(2) 0.0005(18) -0.0046(17) -0.0071(18)
N3 0.027(2) 0.048(2) 0.040(2) 0.0030(18) -0.0053(16) 0.0018(17)
N4 0.041(2) 0.040(2) 0.0305(19) -0.0068(17) 0.0067(16) 0.0057(18)
N5 0.033(2) 0.039(2) 0.037(2) 0.0002(17) -0.0005(17) 0.0109(17)
N6 0.036(2) 0.042(2) 0.038(2) 0.0092(18) -0.0040(17) 0.0081(18)
N7 0.030(2) 0.043(2) 0.044(2) 0.0073(18) -0.0009(17) 0.0029(17)
N8 0.036(2) 0.051(3) 0.036(2) 0.0052(19) 0.0034(17) -0.0039(19)
N9 0.030(2) 0.043(2) 0.054(3) -0.001(2) 0.0011(18) -0.0067(18)
N10 0.053(3) 0.047(3) 0.051(3) -0.010(2) -0.002(2) 0.000(2)
N11 0.050(3) 0.031(2) 0.063(3) 0.003(2) -0.004(2) -0.003(2)
N12 0.069(3) 0.028(2) 0.070(3) -0.002(2) -0.021(3) 0.000(2)
C1 0.043(3) 0.037(3) 0.068(4) 0.007(3) 0.013(3) 0.001(2)
C2 0.056(3) 0.034(3) 0.057(3) 0.007(2) 0.008(3) 0.002(2)
C3 0.038(3) 0.030(2) 0.054(3) 0.006(2) -0.003(2) 0.000(2)
C4 0.036(3) 0.030(2) 0.046(3) 0.003(2) -0.003(2) -0.0035(19)
C5 0.050(3) 0.040(3) 0.065(4) 0.002(3) -0.009(3) -0.007(2)
C6 0.039(3) 0.045(3) 0.076(4) 0.014(3) -0.003(3) -0.007(2)
C7 0.026(2) 0.035(2) 0.044(3) -0.001(2) -0.006(2) -0.0013(18)
C8 0.030(2) 0.041(3) 0.036(2) -0.006(2) 0.0002(19) 0.000(2)
C9 0.035(3) 0.050(3) 0.035(3) -0.002(2) -0.004(2) 0.004(2)
C10 0.042(3) 0.064(4) 0.039(3) -0.009(3) -0.010(2) 0.008(3)
C11 0.042(3) 0.065(4) 0.043(3) -0.009(3) -0.001(2) 0.003(3)
C12 0.041(3) 0.049(3) 0.044(3) -0.009(2) -0.003(2) 0.000(2)
C13 0.030(2) 0.036(2) 0.040(2) -0.003(2) -0.0019(19) 0.0044(19)
C14 0.036(2) 0.028(2) 0.035(2) 0.0015(19) -0.0074(19) -0.0016(19)
C15 0.028(2) 0.030(2) 0.049(3) 0.001(2) -0.008(2) -0.0002(18)
C16 0.032(2) 0.036(3) 0.052(3) 0.001(2) -0.005(2) 0.005(2)
C17 0.032(3) 0.048(3) 0.052(3) 0.001(2) 0.005(2) 0.007(2)
C18 0.054(3) 0.040(3) 0.042(3) 0.003(2) -0.003(2) 0.007(2)
C19 0.038(3) 0.037(3) 0.043(3) 0.002(2) -0.007(2) 0.004(2)
C20 0.028(2) 0.032(2) 0.045(3) -0.001(2) -0.0029(19) 0.0048(18)
C21 0.028(2) 0.034(2) 0.044(3) -0.005(2) -0.006(2) 0.0008(19)
C22 0.046(3) 0.035(3) 0.043(3) 0.008(2) 0.002(2) 0.005(2)
C23 0.042(3) 0.044(3) 0.050(3) -0.003(2) -0.005(2) 0.004(2)
C24 0.044(3) 0.045(3) 0.058(3) 0.004(3) -0.010(3) -0.004(2)
C25 0.029(2) 0.042(3) 0.058(3) 0.010(2) 0.004(2) 0.000(2)
C26 0.038(3) 0.039(3) 0.060(3) 0.008(2) 0.002(2) 0.003(2)
C27 0.043(3) 0.034(3) 0.036(2) 0.007(2) 0.008(2) 0.003(2)
C28 0.036(3) 0.036(3) 0.047(3) 0.007(2) 0.002(2) -0.001(2)
C29 0.032(2) 0.028(2) 0.051(3) 0.000(2) 0.000(2) 0.0001(19)
C30 0.036(3) 0.033(3) 0.055(3) -0.003(2) 0.007(2) 0.001(2)
C31 0.036(3) 0.033(2) 0.051(3) -0.004(2) 0.013(2) -0.0011(19)
C32 0.043(3) 0.031(2) 0.047(3) -0.003(2) 0.001(2) -0.004(2)
C33 0.038(3) 0.031(3) 0.063(3) -0.010(2) -0.006(2) -0.003(2)
C34 0.032(3) 0.037(3) 0.054(3) -0.004(2) 0.003(2) -0.008(2)
C35 0.059(4) 0.030(3) 0.066(4) -0.003(2) 0.005(3) -0.005(2)
C36 0.071(4) 0.040(3) 0.081(5) -0.010(3) 0.020(3) -0.009(3)
C37 0.063(4) 0.051(4) 0.086(5) -0.011(3) 0.020(4) -0.002(3)
C38 0.095(7) 0.066(5) 0.133(8) 0.001(5) 0.044(6) 0.011(5)
C39 0.047(3) 0.032(3) 0.061(3) -0.003(2) 0.000(2) -0.005(2)
C40 0.088(5) 0.040(3) 0.085(5) -0.019(3) -0.040(4) 0.013(3)
C41 0.072(5) 0.070(5) 0.119(7) -0.039(5) -0.039(5) 0.012(4)
C43 0.057(3) 0.037(3) 0.046(3) 0.003(2) -0.001(2) -0.006(2)
C44 0.056(3) 0.037(3) 0.053(3) -0.004(2) 0.001(3) -0.008(2)
C45 0.066(4) 0.042(3) 0.064(4) 0.003(3) 0.010(3) -0.001(3)
C46 0.055(4) 0.069(4) 0.082(5) -0.012(4) 0.003(3) -0.006(3)
C47 0.072(4) 0.042(3) 0.053(3) 0.008(3) 0.006(3) -0.003(3)
C48 0.085(5) 0.054(4) 0.067(4) 0.002(3) -0.001(4) -0.009(4)
C49 0.102(6) 0.066(5) 0.082(5) 0.005(4) -0.003(5) 0.006(4)
C50 0.152(9) 0.077(5) 0.050(4) -0.001(4) -0.018(5) -0.016(6)
C51 0.061(4) 0.046(3) 0.069(4) -0.022(3) 0.011(3) 0.006(3)
C52 0.076(5) 0.063(4) 0.063(4) -0.012(3) -0.006(3) 0.001(3)
C53 0.081(5) 0.066(4) 0.074(5) -0.008(4) 0.002(4) -0.005(4)
C54 0.118(8) 0.091(7) 0.080(6) -0.011(5) -0.020(5) -0.010(6)
C55 0.096(5) 0.032(3) 0.045(3) -0.009(2) -0.013(3) 0.012(3)
C56 0.086(5) 0.035(3) 0.067(4) -0.013(3) 0.006(3) 0.006(3)
C57 0.089(5) 0.044(3) 0.090(5) -0.005(4) 0.022(4) 0.017(4)
C58 0.105(7) 0.065(5) 0.110(7) -0.009(5) 0.037(6) 0.010(5)
C59 0.103(6) 0.039(3) 0.112(6) 0.007(4) -0.061(5) 0.001(4)
C63 0.056(4) 0.035(3) 0.127(7) -0.012(4) -0.014(4) -0.002(3)
C60 0.093(12) 0.079(10) 0.068(10) 0.026(9) -0.032(9) 0.002(9)
C61 0.116(15) 0.099(13) 0.100(14) 0.036(12) -0.031(12) 0.045(13)
C62 0.141(18) 0.084(13) 0.095(13) 0.011(10) -0.031(13) 0.058(14)
C42 0.113(13) 0.056(8) 0.051(7) -0.014(6) -0.023(8) -0.002(8)
C64 0.059(7) 0.034(6) 0.081(9) 0.017(6) -0.035(7) -0.010(5)
C65 0.067(10) 0.036(7) 0.147(16) -0.017(11) 0.047(12) -0.019(7)
C42A 0.075(9) 0.057(8) 0.087(10) -0.006(8) -0.003(8) -0.019(7)
C60A 0.066(9) 0.061(8) 0.055(8) 0.009(7) -0.012(6) 0.014(7)
C61A 0.096(14) 0.094(13) 0.073(11) 0.010(11) -0.021(9) 0.028(12)
C62A 0.15(2) 0.074(12) 0.086(13) 0.027(11) -0.007(13) 0.018(14)
C64A 0.037(6) 0.058(8) 0.103(12) 0.007(8) -0.007(7) 0.005(6)
C65A 0.052(8) 0.036(7) 0.155(18) 0.030(11) 0.025(12) -0.020(6)
C66 0.133(4) 0.132(4) 0.132(4) 0.0001(10) -0.0005(10) -0.0005(10)

loop_
_atom_type_symbol
_atom_type_description
_atom_type_scat_dispersion_real
_atom_type_scat_dispersion_imag
_atom_type_scat_source
C C 0.0033 0.0016 'International Tables Vol C Tables 4.2.6.8 and 6.1.1.4'
H H 0.0000 0.0000 'International Tables Vol C Tables 4.2.6.8 and 6.1.1.4'
N N 0.0061 0.0033 'International Tables Vol C Tables 4.2.6.8 and 6.1.1.4'
O O 0.0106 0.0060 'International Tables Vol C Tables 4.2.6.8 and 6.1.1.4'
Cl Cl 0.1484 0.1585 'International Tables Vol C Tables 4.2.6.8 and 6.1.1.4'

loop_
_geom_angle_atom_site_label_1
_geom_angle_atom_site_label_2
_geom_angle_atom_site_label_3
_geom_angle
O1 N1 O2 123.0(6)
O1 N1 C1 118.3(6)
O2 N1 C1 118.7(7)
C4 N2 C7 126.6(5)
C7 N3 C8 125.7(4)
C14 N4 C13 125.3(4)
C14 N5 C15 127.1(4)
C21 N6 C20 126.4(4)
C21 N7 C22 124.9(4)
C28 N8 C27 126.1(4)
C28 N9 C29 126.4(4)
O8 N10 O7 121.4(5)
O8 N10 C32 119.7(5)
O7 N10 C32 118.8(5)
C39 N11 C35 111.7(5)
C39 N11 C43 111.7(5)
C35 N11 C43 106.7(4)
C39 N11 C47 105.5(4)
C35 N11 C47 111.3(5)
C43 N11 C47 109.9(5)
C51 N12 C55 111.7(5)
C51 N12 C63 111.7(6)
C55 N12 C63 106.7(5)
C51 N12 C59 105.1(5)
C55 N12 C59 110.5(6)
C63 N12 C59 111.1(6)
C6 C1 C2 122.3(5)
C6 C1 N1 119.0(6)
C2 C1 N1 118.6(6)
C3 C2 C1 118.8(6)
C2 C3 C4 120.7(5)
N2 C4 C3 124.7(5)
N2 C4 C5 116.6(5)
C3 C4 C5 118.7(5)
C6 C5 C4 120.2(6)
C5 C6 C1 119.2(6)
O3 C7 N3 125.3(4)
O3 C7 N2 124.7(5)
N3 C7 N2 110.0(4)
C9 C8 C13 119.9(4)
C9 C8 N3 123.1(5)
C13 C8 N3 117.0(4)
C8 C9 C10 120.2(5)
C11 C10 C9 120.5(5)
C12 C11 C10 120.0(5)
C11 C12 C13 120.3(6)
C12 C13 N4 122.0(5)
C12 C13 C8 119.1(5)
N4 C13 C8 118.9(4)
O4 C14 N5 124.7(4)
O4 C14 N4 123.2(4)
N5 C14 N4 112.1(4)
C16 C15 N5 124.6(4)
C16 C15 C20 118.9(5)
N5 C15 C20 116.6(5)
C15 C16 C17 121.4(5)
C16 C17 C18 119.5(5)
C19 C18 C17 119.7(5)
C18 C19 C20 121.2(5)
C19 C20 N6 124.6(4)
C19 C20 C15 119.1(5)
N6 C20 C15 116.2(4)
O5 C21 N7 125.4(4)
O5 C21 N6 123.8(5)
N7 C21 N6 110.7(4)
C23 C22 N7 123.7(5)
C23 C22 C27 118.5(5)
N7 C22 C27 117.7(5)
C22 C23 C24 121.7(6)
C23 C24 C25 119.8(5)
C26 C25 C24 119.5(5)
C27 C26 C25 120.9(5)
C26 C27 N8 125.8(5)
C26 C27 C22 119.4(5)
N8 C27 C22 114.8(5)
O6 C28 N9 125.3(5)
O6 C28 N8 123.7(5)
N9 C28 N8 111.0(4)
C30 C29 N9 125.2(5)
C30 C29 C34 119.6(5)
N9 C29 C34 115.2(5)
C29 C30 C31 121.5(5)
C30 C31 C32 117.5(5)
C33 C32 C31 120.7(5)
C33 C32 N10 121.0(5)
C31 C32 N10 118.3(5)
C34 C33 C32 121.7(5)
C33 C34 C29 118.8(5)
C36 C35 N11 116.4(5)
C35 C36 C37 110.8(5)
C38 C37 C36 113.3(6)
N11 C39 C40 115.6(5)
C41 C40 C39 110.1(6)
C42 C41 C42A 59.4(11)
C42 C41 C40 120.2(9)
C42A C41 C40 111.1(10)
C44 C43 N11 116.1(5)
C45 C44 C43 110.3(5)
C44 C45 C46 112.9(6)
C48 C47 N11 117.1(5)
C49 C48 C47 116.5(7)
C48 C49 C50 110.4(8)
C52 C51 N12 118.2(5)
C51 C52 C53 107.1(6)
C54 C53 C52 111.9(7)
N12 C55 C56 115.6(5)
C57 C56 C55 112.5(6)
C56 C57 C58 112.4(6)
C60 C59 N12 113.5(8)
C60 C59 C60A 31.8(10)
N12 C59 C60A 113.9(7)
N12 C63 C64A 111.8(7)
N12 C63 C64 115.0(6)
C64A C63 C64 38.9(8)
C59 C60 C61 107.6(15)
C62 C61 C60 134(4)
C65 C64 C63 103.2(12)
C64 C65 C66 98.6(15)
C61A C60A C59 111.1(13)
C62A C61A C60A 125(2)
C65A C66 C65 29.2(14)

loop_
_geom_bond_atom_site_label_1
_geom_bond_atom_site_label_2
_geom_bond_distance
O1 N1 1.240(9)
O2 N1 1.241(9)
O3 C7 1.205(6)
O4 C14 1.217(6)
O5 C21 1.215(6)
O6 C28 1.202(6)
O7 N10 1.239(7)
O8 N10 1.233(7)
N1 C1 1.461(8)
N2 C4 1.387(7)
N2 C7 1.389(6)
N3 C7 1.370(7)
N3 C8 1.430(6)
N4 C14 1.393(6)
N4 C13 1.395(7)
N5 C14 1.366(6)
N5 C15 1.407(7)
N6 C21 1.377(6)
N6 C20 1.407(7)
N7 C21 1.363(7)
N7 C22 1.412(7)
N8 C28 1.394(7)
N8 C27 1.401(7)
N9 C28 1.382(7)
N9 C29 1.391(7)
N10 C32 1.441(8)
N11 C39 1.510(7)
N11 C35 1.524(8)
N11 C43 1.525(7)
N11 C47 1.531(8)
N12 C51 1.508(8)
N12 C55 1.508(9)
N12 C63 1.530(9)
N12 C59 1.541(9)
C1 C6 1.376(10)
C1 C2 1.387(9)
C2 C3 1.375(8)
C3 C4 1.396(8)
C4 C5 1.426(8)
C5 C6 1.370(9)
C8 C9 1.367(7)
C8 C13 1.428(7)
C9 C10 1.390(8)
C10 C11 1.385(9)
C11 C12 1.384(8)
C12 C13 1.389(8)
C15 C16 1.363(8)
C15 C20 1.435(7)
C16 C17 1.392(8)
C17 C18 1.398(8)
C18 C19 1.376(8)
C19 C20 1.378(7)
C22 C23 1.376(8)
C22 C27 1.439(8)
C23 C24 1.377(9)
C24 C25 1.406(9)
C25 C26 1.387(8)
C26 C27 1.380(8)
C29 C30 1.375(8)
C29 C34 1.434(7)
C30 C31 1.378(8)
C31 C32 1.436(8)
C32 C33 1.359(8)
C33 C34 1.354(8)
C35 C36 1.508(9)
C36 C37 1.518(9)
C37 C38 1.515(11)
C39 C40 1.539(10)
C40 C41 1.519(10)
C41 C42 1.388(18)
C41 C42A 1.415(19)
C43 C44 1.519(8)
C44 C45 1.518(9)
C45 C46 1.530(11)
C47 C48 1.520(10)
C48 C49 1.494(12)
C49 C50 1.539(13)
C51 C52 1.478(11)
C52 C53 1.570(11)
C53 C54 1.464(14)
C55 C56 1.537(10)
C56 C57 1.510(10)
C57 C58 1.524(13)
C59 C60 1.43(2)
C59 C60A 1.678(19)
C63 C64A 1.562(15)
C63 C64 1.647(19)
C60 C61 1.562(16)
C61 C62 0.90(3)
C64 C65 1.43(2)
C65 C66 1.82(3)
C60A C61A 1.54(3)
C61A C62A 1.00(3)
C65A C66 1.20(2)

loop_
_geom_hbond_atom_site_label_D
_geom_hbond_atom_site_label_H
_geom_hbond_atom_site_label_A
_geom_hbond_distance_DH
_geom_hbond_distance_HA
_geom_hbond_distance_DA
_geom_hbond_angle_DHA
N9 H9 Cl2 0.88 2.32 3.179(5) 164.5
N8 H8 Cl2 0.88 2.62 3.428(5) 154.1
N5 H5 Cl2 0.88 2.62 3.448(4) 156.6
N4 H4 Cl2 0.88 2.41 3.268(4) 165.2
N7 H7 Cl1 0.88 2.55 3.351(4) 151.9
N6 H6 Cl1 0.88 2.54 3.376(4) 159.2
N3 H3 Cl1 0.88 2.64 3.440(4) 151.4
N2 H2 Cl1 0.88 2.32 3.191(5) 171.2
